data_7711439
loop_
_publ_author_name
'Ablott, Timothy A.'
'Lu, Kimbal T.'
'Aughterson, Robert D.'
'Zhang, Yingjie'

_publ_section_title
;
 Uranium oxide hydrate frameworks with Er(iii) or Y(iii) ions: revealing
 structural insights leading to the low symmetry
;
_journal_name_full 'Dalton Transactions'
_journal_paper_doi 10.1039/D2DT02763A
_journal_year 2022
_chemical_formula_moiety 'Er O22.5 U5.5'
_chemical_formula_sum 'Er O22.5 U5.5'
_chemical_formula_weight 1836.43
_space_group_crystal_system triclinic
_space_group_IT_number 2
_space_group_name_Hall '-P 1'
_space_group_name_H-M_alt 'P -1'
_audit_creation_date 2022-08-02
_audit_creation_method
;
Olex2 1.5
(compiled 2021.12.09 svn.r5202d8cf for OlexSys, GUI svn.r6439)
;
_audit_update_record
;
2022-08-07 deposited with the CCDC.	2022-09-29 downloaded from the CCDC.
;
_cell_angle_alpha 111.33(3)
_cell_angle_beta 102.97(3)
_cell_angle_gamma 106.48(3)
_cell_formula_units_Z 2
_cell_length_a 8.1060(16)
_cell_length_b 11.435(2)
_cell_length_c 11.582(2)
_cell_measurement_reflns_used 16000
_cell_measurement_temperature 100(2)
_cell_measurement_theta_max 24.999
_cell_measurement_theta_min 2.030
_cell_volume 892.1(5)
_computing_cell_refinement 'BlueIce (McPhillips, et al., 2002)'
_computing_data_collection 'XDS (Kabsch, 1993)'
_computing_data_reduction 'XDS (Kabsch, 1993)'
_computing_molecular_graphics 'Olex2 1.5 (Dolomanov et al., 2009)'
_computing_publication_material 'Olex2 1.5 (Dolomanov et al., 2009)'
_computing_structure_refinement 'SHELXL 2018/3 (Sheldrick, 2015)'
_computing_structure_solution 'SHELXT 2018/2 (Sheldrick, 2018)'
_diffrn_ambient_temperature 100(2)
_diffrn_measured_fraction_theta_full 0.934
_diffrn_measured_fraction_theta_max 0.934
_diffrn_measurement_device_type 'Eiger Detector'
_diffrn_measurement_method '\p  scans'
_diffrn_radiation_type 'silicon double crystal monochromated synchrotron'
_diffrn_radiation_wavelength 0.71095
_diffrn_reflns_av_R_equivalents 0.0928
_diffrn_reflns_av_unetI/netI 0.0897
_diffrn_reflns_Laue_measured_fraction_full 0.934
_diffrn_reflns_Laue_measured_fraction_max 0.934
_diffrn_reflns_limit_h_max 9
_diffrn_reflns_limit_h_min -9
_diffrn_reflns_limit_k_max 13
_diffrn_reflns_limit_k_min -13
_diffrn_reflns_limit_l_max 13
_diffrn_reflns_limit_l_min -13
_diffrn_reflns_number 9898
_diffrn_reflns_point_group_measured_fraction_full 0.934
_diffrn_reflns_point_group_measured_fraction_max 0.934
_diffrn_reflns_theta_full 24.999
_diffrn_reflns_theta_max 24.999
_diffrn_reflns_theta_min 2.030
_diffrn_source 'Australian Synchrotron MX2'
_exptl_absorpt_coefficient_mu 54.500
_exptl_absorpt_correction_T_max 0.4344
_exptl_absorpt_correction_T_min 0.1810
_exptl_absorpt_correction_type multi-scan
_exptl_absorpt_process_details
;
SADABS-2012/1 (Bruker,2012) was used for absorption correction.
wR2(int) was 0.2142 before and 0.0882 after correction.
The Ratio of minimum to maximum transmission is 0.4167.
The \l/2 correction factor is 0.0015.
;
_exptl_crystal_colour orange
_exptl_crystal_density_diffrn 6.837
_exptl_crystal_description plate
_exptl_crystal_F_000 1508
_exptl_crystal_size_max 0.010
_exptl_crystal_size_mid 0.010
_exptl_crystal_size_min 0.004
_refine_diff_density_max 7.593
_refine_diff_density_min -7.009
_refine_diff_density_rms 1.374
_refine_ls_extinction_method none
_refine_ls_goodness_of_fit_ref 1.070
_refine_ls_hydrogen_treatment undef
_refine_ls_matrix_type full
_refine_ls_number_parameters 232
_refine_ls_number_reflns 2934
_refine_ls_number_restraints 409
_refine_ls_restrained_S_all 1.000
_refine_ls_R_factor_all 0.1060
_refine_ls_R_factor_gt 0.0914
_refine_ls_shift/su_max 0.000
_refine_ls_shift/su_mean 0.000
_refine_ls_structure_factor_coef Fsqd
_refine_ls_weighting_details 'w=1/[\s^2^(Fo^2^)+(0.1840P)^2^+198.1085P] where P=(Fo^2^+2Fc^2^)/3'
_refine_ls_weighting_scheme calc
_refine_ls_wR_factor_gt 0.2623
_refine_ls_wR_factor_ref 0.2870
_reflns_Friedel_coverage 0.000
_reflns_number_gt 2456
_reflns_number_total 2934
_reflns_threshold_expression 'I > 2\s(I)'
_cod_data_source_file d2dt02763a2.cif
_cod_data_source_block p-1_CCDC1
_cod_original_cell_volume 892.0(4)
_cod_original_formula_sum 'Er O22.50 U5.50'
_cod_database_code 7711439
_shelx_shelxl_version_number 2018/3
_shelx_space_group_comment
;
The symmetry employed for this shelxl refinement is uniquely defined
by the following loop, which should always be used as a source of
symmetry information in preference to the above space-group names.
They are only intended as comments.
;
_olex2_refinement_description
;
1. Uiso/Uaniso restraints and constraints
Uanis(O3) = Uanis(O7) = Uanis(O17) = Uanis(O18) = Uanis(O12) = Uanis(O17) =
Uanis(O20) = Uanis(O23)
2. Rigid body (RIGU) restrains
 All non-hydrogen atoms
 with sigma for 1-2 distances of 0.004 and sigma for 1-3 distances of 0.004
3. Others
 Fixed Sof: O17(0.5)
;
_olex2_submission_special_instructions 'No special instructions were received'

loop_
_space_group_symop_operation_xyz
'x, y, z'
'-x, -y, -z'

loop_
_atom_site_label
_atom_site_type_symbol
_atom_site_fract_x
_atom_site_fract_y
_atom_site_fract_z
_atom_site_U_iso_or_equiv
_atom_site_adp_type
_atom_site_occupancy
_atom_site_site_symmetry_order
_atom_site_calc_flag
_atom_site_refinement_flags_posn
_atom_site_refinement_flags_adp
_atom_site_refinement_flags_occupancy
_atom_site_disorder_assembly
_atom_site_disorder_group
U1 U 0.7858(2) 0.83490(17) 0.16199(15) 0.0171(5) Uani 1 1 d . . . . .
U2 U 0.5328(2) 0.98766(17) 0.67168(17) 0.0216(5) Uani 1 1 d . . . . .
U3 U 0.8034(2) 0.85427(16) 0.48626(16) 0.0147(5) Uani 1 1 d . . . . .
U4 U 0.7923(2) 0.85988(16) 0.85670(16) 0.0149(5) Uani 1 1 d . . . . .
U5 U 0.5086(2) 0.49584(15) 0.19344(16) 0.0165(5) Uani 1 1 d . . . . .
U6 U 0.500000 0.500000 0.500000 0.0177(6) Uani 1 2 d S . P . .
Er1 Er 1.0100(3) 0.5774(2) 0.7716(2) 0.0290(6) Uani 1 1 d . . . . .
O1 O 0.625(4) 0.740(3) -0.051(3) 0.022(6) Uani 1 1 d . . . . .
O2 O 0.960(4) 0.941(3) 0.370(3) 0.023(5) Uani 1 1 d . . . . .
O3 O 0.906(4) 0.718(3) 0.126(3) 0.027(3) Uani 1 1 d . . . . .
O4 O 0.657(4) 0.726(3) 0.259(3) 0.023(5) Uani 1 1 d . . . . .
O5 O 0.648(6) 0.946(4) 0.199(4) 0.039(8) Uani 1 1 d . . . . .
O6 O 0.698(5) 1.156(3) 0.765(4) 0.027(6) Uani 1 1 d . . . . .
O7 O 0.365(4) 0.823(3) 0.581(3) 0.027(3) Uani 1 1 d . . . . .
O8 O 0.629(4) 0.942(3) 0.472(3) 0.026(5) Uani 1 1 d . . . . .
O9 O 0.969(4) 0.775(4) 0.515(3) 0.030(6) Uani 1 1 d . . . . .
O10 O 0.742(4) 0.888(3) 0.672(3) 0.021(4) Uani 1 1 d . . . . .
O11 O 0.639(4) 0.959(3) 0.870(3) 0.022(5) Uani 1 1 d . . . . .
O12 O 1.059(4) 1.043(3) 0.918(3) 0.027(3) Uani 1 1 d . . . . .
O13 O 0.552(4) 0.643(3) 0.692(3) 0.028(6) Uani 1 1 d . . . . .
O14 O 0.928(5) 0.754(4) 0.827(4) 0.030(6) Uani 1 1 d . . . . .
O15 O 0.277(4) 0.497(3) 0.173(3) 0.021(6) Uani 1 1 d . . . . .
O16 O 0.737(4) 0.487(3) 0.222(3) 0.024(6) Uani 1 1 d . . . . .
O17 O 0.449(7) 0.503(7) -0.015(7) 0.027(3) Uani 0.5 1 d . . P . .
O18 O 0.593(4) 0.632(3) 0.425(3) 0.027(3) Uani 1 1 d . . . . .
O19 O 0.773(5) 0.506(4) 0.568(4) 0.037(6) Uani 1 1 d . . . . .
O20 O 1.134(4) 0.654(4) 0.637(3) 0.027(3) Uani 1 1 d . . . . .
O21 O 1.298(5) 0.781(4) 0.901(4) 0.042(7) Uani 1 1 d . . . . .
O22 O 1.117(5) 0.598(4) 0.988(4) 0.039(8) Uani 1 1 d . . . . .
O23 O 0.894(4) 0.348(3) 0.689(3) 0.027(3) Uani 1 1 d . . . . .

loop_
_atom_site_aniso_label
_atom_site_aniso_U_11
_atom_site_aniso_U_22
_atom_site_aniso_U_33
_atom_site_aniso_U_23
_atom_site_aniso_U_13
_atom_site_aniso_U_12
U1 0.0198(9) 0.0205(9) 0.0144(9) 0.0104(8) 0.0121(7) 0.0053(7)
U2 0.0216(9) 0.0217(10) 0.0225(10) 0.0114(8) 0.0130(8) 0.0047(7)
U3 0.0149(8) 0.0144(9) 0.0142(9) 0.0076(7) 0.0096(7) 0.0006(7)
U4 0.0169(8) 0.0140(8) 0.0156(9) 0.0081(7) 0.0112(7) 0.0027(7)
U5 0.0158(8) 0.0138(9) 0.0169(9) 0.0068(8) 0.0097(7) -0.0006(7)
U6 0.0180(12) 0.0173(12) 0.0164(12) 0.0084(10) 0.0116(10) 0.0003(10)
Er1 0.0287(12) 0.0280(13) 0.0332(14) 0.0130(11) 0.0193(11) 0.0104(10)
O1 0.030(15) 0.007(13) 0.018(12) 0.002(11) 0.010(11) -0.004(12)
O2 0.025(12) 0.018(12) 0.024(12) 0.007(9) 0.019(10) 0.001(10)
O3 0.017(5) 0.027(6) 0.026(6) 0.007(5) 0.011(4) -0.003(5)
O4 0.014(11) 0.021(11) 0.024(10) 0.007(8) 0.007(8) 0.000(9)
O5 0.06(2) 0.05(2) 0.026(15) 0.022(16) 0.029(16) 0.04(2)
O6 0.029(15) 0.023(12) 0.034(15) 0.017(10) 0.016(14) 0.009(11)
O7 0.017(5) 0.027(6) 0.026(6) 0.007(5) 0.011(4) -0.003(5)
O8 0.020(14) 0.027(13) 0.019(12) 0.006(11) 0.008(12) -0.003(13)
O9 0.020(11) 0.037(19) 0.021(15) 0.011(15) 0.009(11) -0.002(12)
O10 0.013(10) 0.027(12) 0.026(10) 0.015(9) 0.012(8) 0.003(10)
O11 0.017(11) 0.029(14) 0.024(11) 0.019(11) 0.012(10) 0.005(12)
O12 0.017(5) 0.027(6) 0.026(6) 0.007(5) 0.011(4) -0.003(5)
O13 0.024(13) 0.030(13) 0.023(13) 0.018(13) 0.002(11) -0.001(11)
O14 0.024(12) 0.034(12) 0.051(17) 0.026(12) 0.025(12) 0.020(11)
O15 0.009(10) 0.019(15) 0.031(13) 0.008(13) 0.011(9) 0.002(10)
O16 0.014(13) 0.024(15) 0.033(15) 0.011(15) 0.013(12) 0.004(12)
O17 0.017(5) 0.027(6) 0.026(6) 0.007(5) 0.011(4) -0.003(5)
O18 0.017(5) 0.027(6) 0.026(6) 0.007(5) 0.011(4) -0.003(5)
O19 0.026(12) 0.033(17) 0.045(15) 0.020(12) 0.015(11) -0.004(11)
O20 0.017(5) 0.027(6) 0.026(6) 0.007(5) 0.011(4) -0.003(5)
O21 0.022(13) 0.035(17) 0.040(12) -0.003(14) 0.003(12) 0.006(13)
O22 0.04(2) 0.040(19) 0.029(13) 0.010(12) 0.006(13) 0.020(16)
O23 0.017(5) 0.027(6) 0.026(6) 0.007(5) 0.011(4) -0.003(5)

loop_
_atom_type_symbol
_atom_type_description
_atom_type_scat_dispersion_real
_atom_type_scat_dispersion_imag
_atom_type_scat_source
Er Er -0.2586 4.9576 'International Tables Vol C Tables 4.2.6.8 and 6.1.1.4'
O O 0.0106 0.0060 'International Tables Vol C Tables 4.2.6.8 and 6.1.1.4'
U U -9.6767 9.6646 'International Tables Vol C Tables 4.2.6.8 and 6.1.1.4'

loop_
_geom_angle_atom_site_label_1
_geom_angle_atom_site_label_2
_geom_angle_atom_site_label_3
_geom_angle
_geom_angle_site_symmetry_1
_geom_angle_site_symmetry_3
_geom_angle_publ_flag
U3 U1 U4 173.22(6) . 1_554 ?
U3 U1 U5 59.15(5) . . ?
U3 U1 U5 126.45(6) . 2_665 ?
U4 U1 U5 60.10(5) 1_554 2_665 ?
U4 U1 U5 127.45(7) 1_554 . ?
U5 U1 U5 67.36(6) 2_665 . ?
O1 U1 U3 147.2(8) . . ?
O1 U1 U4 37.9(7) . 1_554 ?
O1 U1 U5 92.2(7) . . ?
O1 U1 U5 28.4(8) . 2_665 ?
O1 U1 O12 73.9(11) . 2_776 ?
O2 U1 U3 37.3(7) . . ?
O2 U1 U4 137.6(7) . 1_554 ?
O2 U1 U5 154.8(8) . 2_665 ?
O2 U1 U5 92.3(8) . . ?
O2 U1 O1 175.4(10) . . ?
O2 U1 O4 72.9(11) . . ?
O2 U1 O12 101.6(12) . 2_776 ?
O3 U1 U3 95.7(10) . . ?
O3 U1 U4 88.5(10) . 1_554 ?
O3 U1 U5 71.7(9) . . ?
O3 U1 U5 68.8(10) . 2_665 ?
O3 U1 O1 89.0(14) . . ?
O3 U1 O2 91.3(14) . . ?
O3 U1 O4 87.9(13) . . ?
O3 U1 O5 176.0(15) . . ?
O3 U1 O12 91.1(13) . 2_776 ?
O4 U1 U3 36.6(8) . . ?
O4 U1 U4 149.4(8) . 1_554 ?
O4 U1 U5 90.4(9) . 2_665 ?
O4 U1 U5 24.8(8) . . ?
O4 U1 O1 111.7(11) . . ?
O4 U1 O12 174.4(12) . 2_776 ?
O5 U1 U3 82.6(10) . . ?
O5 U1 U4 93.5(10) . 1_554 ?
O5 U1 U5 104.4(12) . . ?
O5 U1 U5 109.3(12) . 2_665 ?
O5 U1 O1 90.5(14) . . ?
O5 U1 O2 89.5(14) . . ?
O5 U1 O4 88.6(14) . . ?
O5 U1 O12 92.6(15) . 2_776 ?
O12 U1 U3 138.2(9) 2_776 . ?
O12 U1 U4 36.0(9) 2_776 1_554 ?
O12 U1 U5 94.4(9) 2_776 2_665 ?
O12 U1 U5 158.2(9) 2_776 . ?
U3 U2 U2 64.81(5) . 2_676 ?
U4 U2 U2 136.96(8) . 2_676 ?
U4 U2 U3 72.15(5) . . ?
O5 U2 U2 120.8(9) 2_676 2_676 ?
O5 U2 U3 173.2(9) 2_676 . ?
O5 U2 U4 102.1(9) 2_676 . ?
O5 U2 O8 154.8(12) 2_676 . ?
O5 U2 O11 73.9(12) 2_676 . ?
O6 U2 U2 92.3(11) . 2_676 ?
O6 U2 U3 96.5(11) . . ?
O6 U2 U4 93.3(11) . . ?
O6 U2 O5 87.4(15) . 2_676 ?
O6 U2 O8 94.6(13) . . ?
O6 U2 O8 89.0(14) . 2_676 ?
O6 U2 O10 95.4(14) . . ?
O6 U2 O11 86.2(13) . . ?
O7 U2 U2 88.0(11) . 2_676 ?
O7 U2 U3 85.2(11) . . ?
O7 U2 U4 87.7(12) . . ?
O7 U2 O5 90.9(15) . 2_676 ?
O7 U2 O6 178.2(16) . . ?
O7 U2 O8 86.6(13) . . ?
O7 U2 O8 90.2(14) . 2_676 ?
O7 U2 O10 86.3(14) . . ?
O7 U2 O11 94.0(14) . . ?
O8 U2 U2 36.4(8) 2_676 2_676 ?
O8 U2 U2 34.2(8) . 2_676 ?
O8 U2 U3 30.7(8) . . ?
O8 U2 U3 101.2(8) 2_676 . ?
O8 U2 U4 173.2(8) 2_676 . ?
O8 U2 U4 102.8(8) . . ?
O8 U2 O5 84.4(12) 2_676 2_676 ?
O8 U2 O8 70.5(13) 2_676 . ?
O8 U2 O11 157.9(10) 2_676 . ?
O10 U2 U2 100.5(8) . 2_676 ?
O10 U2 U3 35.7(8) . . ?
O10 U2 U4 36.5(8) . . ?
O10 U2 O5 138.6(12) . 2_676 ?
O10 U2 O8 136.9(11) . 2_676 ?
O10 U2 O8 66.3(11) . . ?
O10 U2 O11 65.1(11) . . ?
O11 U2 U2 165.2(7) . 2_676 ?
O11 U2 U3 100.7(7) . . ?
O11 U2 U4 28.9(7) . . ?
O11 U2 O8 131.3(11) . . ?
U1 U3 U2 125.19(6) . . ?
U1 U3 U3 67.60(7) . 2_776 ?
U1 U3 U5 66.07(5) . . ?
U2 U3 U3 109.95(7) . 2_776 ?
U2 U3 U5 111.96(6) . . ?
U3 U3 U5 129.73(7) 2_776 . ?
O2 U3 U1 102.9(8) 2_776 . ?
O2 U3 U1 34.0(8) . . ?
O2 U3 U2 85.1(8) 2_776 . ?
O2 U3 U2 129.2(8) . . ?
O2 U3 U3 35.8(7) 2_776 2_776 ?
O2 U3 U3 34.5(8) . 2_776 ?
O2 U3 U5 95.9(8) . . ?
O2 U3 U5 162.8(7) 2_776 . ?
O2 U3 O2 70.3(13) 2_776 . ?
O2 U3 O4 137.0(11) 2_776 . ?
O2 U3 O18 131.5(11) . . ?
O2 U3 O18 154.1(11) 2_776 . ?
O4 U3 U1 34.1(7) . . ?
O4 U3 U2 116.9(8) . . ?
O4 U3 U3 101.6(7) . 2_776 ?
O4 U3 U5 33.6(8) . . ?
O4 U3 O2 67.3(11) . . ?
O4 U3 O18 67.9(11) . . ?
O8 U3 U1 84.3(9) . . ?
O8 U3 U2 41.0(9) . . ?
O8 U3 U3 93.8(9) . 2_776 ?
O8 U3 U5 100.0(9) . . ?
O8 U3 O2 91.5(13) . 2_776 ?
O8 U3 O2 94.6(12) . . ?
O8 U3 O4 85.1(12) . . ?
O8 U3 O10 77.7(12) . . ?
O8 U3 O18 99.1(12) . . ?
O9 U3 U1 100.7(10) . . ?
O9 U3 U2 134.1(10) . . ?
O9 U3 U3 87.7(10) . 2_776 ?
O9 U3 U5 82.7(11) . . ?
O9 U3 O2 89.3(13) . . ?
O9 U3 O2 86.8(13) . 2_776 ?
O9 U3 O4 99.4(13) . . ?
O9 U3 O8 175.0(14) . . ?
O9 U3 O10 97.4(13) . . ?
O9 U3 O18 80.5(13) . . ?
O10 U3 U1 161.8(8) . . ?
O10 U3 U2 36.7(8) . . ?
O10 U3 U3 115.6(8) . 2_776 ?
O10 U3 U5 114.5(8) . . ?
O10 U3 O2 80.2(11) . 2_776 ?
O10 U3 O2 149.4(11) . . ?
O10 U3 O4 139.6(11) . . ?
O10 U3 O18 79.1(11) . . ?
O18 U3 U1 101.7(8) . . ?
O18 U3 U2 87.6(8) . . ?
O18 U3 U3 162.4(8) . 2_776 ?
O18 U3 U5 36.0(8) . . ?
U1 U4 U4 70.39(6) 1_556 2_777 ?
U1 U4 U5 64.46(6) 1_556 2_666 ?
U1 U4 Er1 89.69(6) 1_556 . ?
U2 U4 U1 129.77(6) . 1_556 ?
U2 U4 U4 112.18(7) . 2_777 ?
U2 U4 U5 112.27(6) . 2_666 ?
U2 U4 Er1 136.48(6) . . ?
U4 U4 U5 130.23(8) 2_777 2_666 ?
U4 U4 Er1 96.62(7) 2_777 . ?
U5 U4 Er1 64.18(5) 2_666 . ?
O1 U4 U1 34.7(8) 1_556 1_556 ?
O1 U4 U2 114.2(8) 1_556 . ?
O1 U4 U4 105.0(8) 1_556 2_777 ?
O1 U4 U5 34.6(7) 1_556 2_666 ?
O1 U4 Er1 87.1(8) 1_556 . ?
O1 U4 O13 67.1(11) 1_556 . ?
O10 U4 U1 167.0(8) . 1_556 ?
O10 U4 U2 37.4(8) . . ?
O10 U4 U4 113.7(8) . 2_777 ?
O10 U4 U5 115.0(8) . 2_666 ?
O10 U4 Er1 101.7(8) . . ?
O10 U4 O1 138.7(11) . 1_556 ?
O10 U4 O12 147.5(12) . 2_777 ?
O10 U4 O12 79.0(11) . . ?
O10 U4 O13 77.7(11) . . ?
O11 U4 U1 92.3(9) . 1_556 ?
O11 U4 U2 38.1(9) . . ?
O11 U4 U4 96.0(10) . 2_777 ?
O11 U4 U5 105.4(9) . 2_666 ?
O11 U4 Er1 167.2(10) . . ?
O11 U4 O1 87.3(12) . 1_556 ?
O11 U4 O10 75.2(12) . . ?
O11 U4 O12 95.6(13) . . ?
O11 U4 O12 94.1(13) . 2_777 ?
O11 U4 O13 95.9(13) . . ?
O12 U4 U1 106.1(8) . 1_556 ?
O12 U4 U1 34.7(8) 2_777 1_556 ?
O12 U4 U2 90.1(9) . . ?
O12 U4 U2 127.7(9) 2_777 . ?
O12 U4 U4 35.7(8) . 2_777 ?
O12 U4 U4 35.7(8) 2_777 2_777 ?
O12 U4 U5 97.4(8) 2_777 2_666 ?
O12 U4 U5 157.0(9) . 2_666 ?
O12 U4 Er1 96.0(9) . . ?
O12 U4 Er1 94.7(9) 2_777 . ?
O12 U4 O1 140.7(12) . 1_556 ?
O12 U4 O1 69.3(11) 2_777 1_556 ?
O12 U4 O12 71.5(13) 2_777 . ?
O12 U4 O13 134.6(11) 2_777 . ?
O12 U4 O13 150.4(12) . . ?
O13 U4 U1 100.6(7) . 1_556 ?
O13 U4 U2 82.4(8) . . ?
O13 U4 U4 165.4(8) . 2_777 ?
O13 U4 U5 37.4(7) . 2_666 ?
O13 U4 Er1 71.3(8) . . ?
O14 U4 U1 91.8(11) . 1_556 ?
O14 U4 U2 137.2(12) . . ?
O14 U4 U4 88.8(12) . 2_777 ?
O14 U4 U5 73.2(10) . 2_666 ?
O14 U4 Er1 9.3(11) . . ?
O14 U4 O1 94.0(13) . 1_556 ?
O14 U4 O10 100.4(14) . . ?
O14 U4 O11 174.5(15) . . ?
O14 U4 O12 91.4(15) . 2_777 ?
O14 U4 O12 86.7(14) . . ?
O14 U4 O13 79.7(15) . . ?
U3 U5 U1 167.21(6) . 2_665 ?
U3 U5 U4 137.10(6) . 2_666 ?
U4 U5 U1 55.43(5) 2_666 2_665 ?
U6 U5 U1 123.59(5) . 2_665 ?
U6 U5 U3 68.84(5) . . ?
U6 U5 U4 68.26(5) . 2_666 ?
O1 U5 U1 26.4(8) 2_665 2_665 ?
O1 U5 U3 164.8(8) 2_665 . ?
O1 U5 U4 34.9(7) 2_665 2_666 ?
O1 U5 U6 101.2(7) 2_665 . ?
O1 U5 O13 66.8(11) 2_665 2_666 ?
O1 U5 O17 81.2(18) 2_665 . ?
O1 U5 O18 134.6(11) 2_665 . ?
O4 U5 U1 133.6(8) . 2_665 ?
O4 U5 U3 33.6(8) . . ?
O4 U5 U4 166.5(8) . 2_666 ?
O4 U5 U6 101.3(8) . . ?
O4 U5 O1 157.3(10) . 2_665 ?
O4 U5 O13 135.2(12) . 2_666 ?
O4 U5 O17 77.7(18) . . ?
O4 U5 O18 67.7(11) . . ?
O13 U5 U1 91.1(8) 2_666 2_665 ?
O13 U5 U3 101.7(8) 2_666 . ?
O13 U5 U4 36.7(8) 2_666 2_666 ?
O13 U5 U6 34.8(8) 2_666 . ?
O15 U5 U1 80.4(10) . 2_665 ?
O15 U5 U3 99.6(10) . . ?
O15 U5 U4 75.3(9) . 2_666 ?
O15 U5 U6 82.9(10) . . ?
O15 U5 O1 90.2(13) . 2_665 ?
O15 U5 O4 95.5(12) . . ?
O15 U5 O13 88.2(13) . 2_666 ?
O15 U5 O16 175.0(14) . . ?
O15 U5 O17 83.5(17) . . ?
O15 U5 O17 104.5(18) . 2_665 ?
O15 U5 O18 87.1(13) . . ?
O16 U5 U1 100.1(11) . 2_665 ?
O16 U5 U3 81.1(10) . . ?
O16 U5 U4 100.8(10) . 2_666 ?
O16 U5 U6 92.8(10) . . ?
O16 U5 O1 88.2(13) . 2_665 ?
O16 U5 O4 87.8(13) . . ?
O16 U5 O13 86.9(13) . 2_666 ?
O16 U5 O17 100.9(17) . . ?
O16 U5 O17 79.8(18) . 2_665 ?
O16 U5 O18 90.7(13) . . ?
O17 U5 U1 56.0(17) . 2_665 ?
O17 U5 U1 59.6(18) 2_665 2_665 ?
O17 U5 U3 111.3(17) . . ?
O17 U5 U3 108.5(18) 2_665 . ?
O17 U5 U4 114.0(18) 2_665 2_666 ?
O17 U5 U4 110.4(16) . 2_666 ?
O17 U5 U6 172.5(15) 2_665 . ?
O17 U5 U6 166.2(14) . . ?
O17 U5 O1 80(2) 2_665 2_665 ?
O17 U5 O4 77(2) 2_665 . ?
O17 U5 O13 144(2) 2_665 2_666 ?
O17 U5 O13 146.9(18) . 2_666 ?
O17 U5 O17 21(3) 2_665 . ?
O17 U5 O18 144.3(19) 2_665 . ?
O18 U5 U1 155.9(7) . 2_665 ?
O18 U5 U3 35.8(7) . . ?
O18 U5 U4 101.5(8) . 2_666 ?
O18 U5 U6 33.5(8) . . ?
O18 U5 O13 67.8(12) . 2_666 ?
O18 U5 O17 143.0(19) . . ?
U5 U6 U5 180.0 2_666 . ?
O13 U6 U5 41.8(8) 2_666 . ?
O13 U6 U5 138.2(8) 2_666 2_666 ?
O13 U6 U5 41.8(8) . 2_666 ?
O13 U6 U5 138.2(8) . . ?
O13 U6 O13 180.0 . 2_666 ?
O13 U6 O19 89.4(15) . . ?
O13 U6 O19 90.6(14) . 2_666 ?
O13 U6 O19 89.4(15) 2_666 2_666 ?
O13 U6 O19 90.6(14) 2_666 . ?
O18 U6 U5 140.2(10) 2_666 . ?
O18 U6 U5 39.8(10) 2_666 2_666 ?
O18 U6 U5 39.8(10) . . ?
O18 U6 U5 140.2(10) . 2_666 ?
O18 U6 O13 81.0(13) . 2_666 ?
O18 U6 O13 81.0(13) 2_666 . ?
O18 U6 O13 99.0(13) . . ?
O18 U6 O13 99.0(13) 2_666 2_666 ?
O18 U6 O18 180.0(19) 2_666 . ?
O18 U6 O19 90.2(13) 2_666 . ?
O18 U6 O19 90.2(13) . 2_666 ?
O18 U6 O19 89.8(13) 2_666 2_666 ?
O18 U6 O19 89.8(13) . . ?
O19 U6 U5 84.3(10) 2_666 . ?
O19 U6 U5 95.7(10) 2_666 2_666 ?
O19 U6 U5 84.3(10) . 2_666 ?
O19 U6 U5 95.7(10) . . ?
O19 U6 O19 180(2) 2_666 . ?
O14 Er1 U4 7.7(9) . . ?
O14 Er1 O15 73.8(11) . 2_666 ?
O14 Er1 O16 144.6(12) . 2_766 ?
O14 Er1 O19 80.0(14) . . ?
O14 Er1 O20 87.3(13) . . ?
O14 Er1 O21 74.4(13) . . ?
O14 Er1 O22 96.5(14) . . ?
O14 Er1 O23 142.0(12) . . ?
O15 Er1 U4 66.8(7) 2_666 . ?
O16 Er1 U4 152.2(8) 2_766 . ?
O16 Er1 O15 133.8(10) 2_766 2_666 ?
O16 Er1 O19 121.6(13) 2_766 . ?
O16 Er1 O21 70.4(12) 2_766 . ?
O19 Er1 U4 75.8(10) . . ?
O19 Er1 O15 78.9(11) . 2_666 ?
O19 Er1 O21 131.1(14) . . ?
O20 Er1 U4 91.9(9) . . ?
O20 Er1 O15 146.0(11) . 2_666 ?
O20 Er1 O16 76.5(12) . 2_766 ?
O20 Er1 O19 70.0(11) . . ?
O20 Er1 O21 67.9(14) . . ?
O20 Er1 O22 137.4(13) . . ?
O21 Er1 U4 81.9(9) . . ?
O21 Er1 O15 130.0(12) . 2_666 ?
O22 Er1 U4 97.3(9) . . ?
O22 Er1 O15 74.1(13) . 2_666 ?
O22 Er1 O16 76.2(12) . 2_766 ?
O22 Er1 O19 152.6(13) . . ?
O22 Er1 O21 72.4(15) . . ?
O23 Er1 U4 134.3(8) . . ?
O23 Er1 O15 71.8(10) . 2_666 ?
O23 Er1 O16 73.2(11) . 2_766 ?
O23 Er1 O19 78.1(13) . . ?
O23 Er1 O20 113.2(12) . . ?
O23 Er1 O21 142.1(13) . . ?
O23 Er1 O22 89.2(13) . . ?
U1 O1 U4 107.5(12) . 1_554 ?
U1 O1 U5 125.1(14) . 2_665 ?
U5 O1 U4 110.4(12) 2_665 1_554 ?
U1 O2 U3 138.0(14) . 2_776 ?
U1 O2 U3 108.7(13) . . ?
U3 O2 U3 109.7(13) 2_776 . ?
U1 O4 U3 109.3(13) . . ?
U1 O4 U5 132.0(15) . . ?
U5 O4 U3 112.8(13) . . ?
U1 O5 U2 143.8(19) . 2_676 ?
U2 O8 U2 109.5(13) 2_676 . ?
U3 O8 U2 108.3(14) . . ?
U3 O8 U2 142.1(16) . 2_676 ?
U3 O10 U2 107.7(13) . . ?
U3 O10 U4 146.2(15) . . ?
U4 O10 U2 106.1(12) . . ?
U4 O11 U2 113.0(14) . . ?
U1 O12 U4 109.3(13) 2_776 2_777 ?
U1 O12 U4 142.1(16) 2_776 . ?
U4 O12 U4 108.5(13) 2_777 . ?
U4 O13 U5 105.9(12) . 2_666 ?
U6 O13 U4 136.6(15) . . ?
U6 O13 U5 103.5(13) . 2_666 ?
U4 O14 Er1 163.0(19) . . ?
U5 O15 Er1 144.9(16) . 2_666 ?
U5 O16 Er1 167.2(18) . 2_766 ?
U5 O17 U5 159(3) 2_665 . ?
O17 O17 U5 65(9) 2_665 . ?
O17 O17 U5 94(9) 2_665 2_665 ?
U3 O18 U5 108.3(12) . . ?
U6 O18 U3 143.0(17) . . ?
U6 O18 U5 106.7(14) . . ?
U6 O19 Er1 138.6(19) . . ?

loop_
_geom_bond_atom_site_label_1
_geom_bond_atom_site_label_2
_geom_bond_distance
_geom_bond_site_symmetry_2
_geom_bond_publ_flag
U1 U3 3.648(2) . ?
U1 U4 3.660(2) 1_554 ?
U1 U5 4.082(2) . ?
U1 U5 4.011(3) 2_665 ?
U1 O1 2.18(3) . ?
U1 O2 2.15(3) . ?
U1 O3 1.85(3) . ?
U1 O4 2.17(3) . ?
U1 O5 1.92(4) . ?
U1 O12 2.21(3) 2_776 ?
U2 U2 4.016(3) 2_676 ?
U2 U3 3.658(2) . ?
U2 U4 3.626(3) . ?
U2 O5 2.40(3) 2_676 ?
U2 O6 1.74(3) . ?
U2 O7 1.72(3) . ?
U2 O8 2.39(3) 2_676 ?
U2 O8 2.53(3) . ?
U2 O10 2.29(3) . ?
U2 O11 2.43(3) . ?
U3 U3 3.756(3) 2_776 ?
U3 U5 3.834(3) . ?
U3 O2 2.26(3) 2_776 ?
U3 O2 2.33(3) . ?
U3 O4 2.30(3) . ?
U3 O8 1.97(3) . ?
U3 O9 1.86(4) . ?
U3 O10 2.24(3) . ?
U3 O18 2.36(3) . ?
U4 U4 3.707(4) 2_777 ?
U4 U5 3.853(3) 2_666 ?
U4 Er1 4.027(3) . ?
U4 O1 2.36(3) 1_556 ?
U4 O10 2.24(3) . ?
U4 O11 1.90(3) . ?
U4 O12 2.28(3) . ?
U4 O12 2.28(3) 2_777 ?
U4 O13 2.40(3) . ?
U4 O14 1.85(3) . ?
U5 U6 3.5502(17) . ?
U5 O1 2.34(3) 2_665 ?
U5 O4 2.30(3) . ?
U5 O13 2.43(3) 2_666 ?
U5 O15 1.84(3) . ?
U5 O16 1.84(3) . ?
U5 O17 2.17(7) 2_665 ?
U5 O17 2.39(7) . ?
U5 O18 2.37(3) . ?
U6 O13 2.08(4) 2_666 ?
U6 O13 2.08(4) . ?
U6 O18 2.05(3) . ?
U6 O18 2.05(3) 2_666 ?
U6 O19 2.14(4) 2_666 ?
U6 O19 2.14(4) . ?
Er1 O14 2.22(3) . ?
Er1 O15 2.55(3) 2_666 ?
Er1 O16 2.37(3) 2_766 ?
Er1 O19 2.37(4) . ?
Er1 O20 2.33(3) . ?
Er1 O21 2.44(4) . ?
Er1 O22 2.36(4) . ?
Er1 O23 2.25(3) . ?
O17 O17 0.86(11) 2_665 ?

loop_
_geom_torsion_atom_site_label_1
_geom_torsion_atom_site_label_2
_geom_torsion_atom_site_label_3
_geom_torsion_atom_site_label_4
_geom_torsion
_geom_torsion_site_symmetry_1
_geom_torsion_site_symmetry_2
_geom_torsion_site_symmetry_3
_geom_torsion_site_symmetry_4
_geom_torsion_publ_flag
U1 U4 O14 Er1 77(7) 1_556 . . . ?
U1 U5 O15 Er1 95(3) 2_665 . . 2_666 ?
U1 U5 O16 Er1 -27(8) 2_665 . . 2_766 ?
U2 U4 O14 Er1 -91(7) . . . . ?
U3 U5 O15 Er1 -98(3) . . . 2_666 ?
U3 U5 O16 Er1 166(8) . . . 2_766 ?
U4 U4 O14 Er1 147(7) 2_777 . . . ?
U4 U5 O15 Er1 39(2) 2_666 . . 2_666 ?
U4 U5 O16 Er1 29(8) 2_666 . . 2_766 ?
U5 U4 O14 Er1 14(7) 2_666 . . . ?
U6 U5 O15 Er1 -31(3) . . . 2_666 ?
U6 U5 O16 Er1 98(8) . . . 2_766 ?
O1 U4 O14 Er1 42(7) 1_556 . . . ?
O1 U5 O15 Er1 71(3) 2_665 . . 2_666 ?
O1 U5 O16 Er1 -3(8) 2_665 . . 2_766 ?
O4 U5 O15 Er1 -131(3) . . . 2_666 ?
O4 U5 O16 Er1 -161(8) . . . 2_766 ?
O10 U4 O14 Er1 -99(7) . . . . ?
O12 U4 O14 Er1 -177(7) . . . . ?
O12 U4 O14 Er1 112(7) 2_777 . . . ?
O13 U4 O14 Er1 -24(7) . . . . ?
O13 U5 O15 Er1 4(3) 2_666 . . 2_666 ?
O13 U5 O16 Er1 64(8) 2_666 . . 2_766 ?
O17 U5 O15 Er1 152(3) . . . 2_666 ?
O17 U5 O15 Er1 150(3) 2_665 . . 2_666 ?
O17 U5 O16 Er1 -83(8) 2_665 . . 2_766 ?
O17 U5 O16 Er1 -84(8) . . . 2_766 ?
O18 U5 O15 Er1 -64(3) . . . 2_666 ?
O18 U5 O16 Er1 131(8) . . . 2_766 ?
